data_7013493
loop_
_publ_author_name
'Manuel Bardaj\'i'
'Peter G. Jones'
'Antonio Laguna'
'M. Dolores Villacampa'
'Noelia Villaverde'

_publ_section_title
;
 Synthesis and structural characterization of luminescent gold(I)
 derivatives with an unsymmetric diphosphine
;
_journal_issue 23
_journal_name_full 'Dalton Trans.'
_journal_page_first 4529
_journal_page_last 4536
_journal_paper_doi 10.1039/b309116c
_journal_year 2003
_chemical_formula_sum 'C31 H26 Au2 F10 P2'
_chemical_formula_weight 1044.39
_chemical_name_systematic
;
?
;
_space_group_IT_number 14
_symmetry_cell_setting monoclinic
_symmetry_space_group_name_Hall '-P 2ybc'
_symmetry_space_group_name_H-M 'P 1 21/c 1'
_atom_sites_solution_hydrogens geom
_atom_sites_solution_primary direct
_atom_sites_solution_secondary difmap
_audit_creation_method SHELXL-97
_cell_angle_alpha 90.00
_cell_angle_beta 108.926(2)
_cell_angle_gamma 90.00
_cell_formula_units_Z 4
_cell_length_a 12.9723(10)
_cell_length_b 16.9452(13)
_cell_length_c 15.1980(11)
_cell_measurement_reflns_used 4475
_cell_measurement_temperature 100(2)
_cell_measurement_theta_max 28
_cell_measurement_theta_min 2.5
_cell_volume 3160.2(4)
_computing_cell_refinement 'SAINT+ 6.02 (Bruker AXS, 1999)'
_computing_data_collection 'SMART v. 5.611 (Bruker AXS, 2000)'
_computing_data_reduction 'SAINT+ 6.02 (Bruker AXS, 1999)'
_computing_molecular_graphics 'XP, SHELXTL v. 6.10 (Bruker, 2000)'
_computing_publication_material 'XCIF, SHELXTL v. 6.10 (Bruker, 2000)'
_computing_structure_refinement 'SHELXL-97 (Sheldrick, 1997)'
_computing_structure_solution 'SHELXS-97 (Sheldrick, 1990)'
_diffrn_ambient_temperature 293(2)
_diffrn_detector_area_resol_mean 8.26
_diffrn_measured_fraction_theta_full 0.921
_diffrn_measured_fraction_theta_max 0.921
_diffrn_measurement_device_type 'Bruker SMART APEX CCD system'
_diffrn_measurement_method '\w rotations with narrow frames'
_diffrn_radiation_monochromator graphite
_diffrn_radiation_source 'fine-focus sealed tube'
_diffrn_radiation_type MoK\a
_diffrn_radiation_wavelength 0.71073
_diffrn_reflns_av_R_equivalents 0.0418
_diffrn_reflns_av_sigmaI/netI 0.0675
_diffrn_reflns_limit_h_max 17
_diffrn_reflns_limit_h_min -9
_diffrn_reflns_limit_k_max 22
_diffrn_reflns_limit_k_min -22
_diffrn_reflns_limit_l_max 16
_diffrn_reflns_limit_l_min -19
_diffrn_reflns_number 20427
_diffrn_reflns_theta_full 28.43
_diffrn_reflns_theta_max 28.43
_diffrn_reflns_theta_min 1.86
_exptl_absorpt_coefficient_mu 9.456
_exptl_absorpt_correction_T_max 1.0000
_exptl_absorpt_correction_T_min 0.6997
_exptl_absorpt_correction_type SADABS
_exptl_absorpt_process_details
;
SADABS; Area-Detector Absorption Correction. Bruker-AXS
within SAINT+ package, v. 6.02 (1999).
;
_exptl_crystal_colour colorless
_exptl_crystal_density_diffrn 2.195
_exptl_crystal_density_method 'not measured'
_exptl_crystal_description prism
_exptl_crystal_F_000 1960
_exptl_crystal_size_max 0.28
_exptl_crystal_size_mid 0.20
_exptl_crystal_size_min 0.18
_refine_diff_density_max 1.649
_refine_diff_density_min -1.178
_refine_diff_density_rms 0.170
_refine_ls_extinction_method none
_refine_ls_goodness_of_fit_ref 0.880
_refine_ls_hydrogen_treatment mixed
_refine_ls_matrix_type full
_refine_ls_number_parameters 410
_refine_ls_number_reflns 7342
_refine_ls_number_restraints 0
_refine_ls_restrained_S_all 0.880
_refine_ls_R_factor_all 0.0494
_refine_ls_R_factor_gt 0.0350
_refine_ls_shift/su_max 0.001
_refine_ls_shift/su_mean 0.000
_refine_ls_structure_factor_coef Fsqd
_refine_ls_weighting_details 'calc w=1/[\s^2^(Fo^2^)+(0.0122P)^2^+0.0000P] where P=(Fo^2^+2Fc^2^)/3'
_refine_ls_weighting_scheme calc
_refine_ls_wR_factor_gt 0.0534
_refine_ls_wR_factor_ref 0.0566
_reflns_number_gt 5606
_reflns_number_total 7342
_reflns_threshold_expression >2sigma(I)
_cod_data_source_file b309116c.txt
_cod_data_source_block lol33as
_cod_depositor_comments
;
The following automatic conversions were performed:
'_symmetry_cell_setting' value 'Monoclinic' changed to 'monoclinic'
according to '/home/saulius/struct/CIF-dictionaries/cif_core.dic'
dictionary named 'cif_core.dic' version 2.4.1 from 2010-06-29.

Automatic conversion script
Id: cif_fix_enum 1527 2010-12-29 10:47:43Z saulius 
;
_cod_original_sg_symbol_H-M P2(1)/c
_cod_database_code 7013493

loop_
_symmetry_equiv_pos_as_xyz
'x, y, z'
'-x, y+1/2, -z+1/2'
'-x, -y, -z'
'x, -y-1/2, z-1/2'

loop_
_atom_site_label
_atom_site_type_symbol
_atom_site_fract_x
_atom_site_fract_y
_atom_site_fract_z
_atom_site_U_iso_or_equiv
_atom_site_adp_type
_atom_site_occupancy
_atom_site_symmetry_multiplicity
_atom_site_calc_flag
_atom_site_refinement_flags
_atom_site_disorder_assembly
_atom_site_disorder_group
Au1 Au -0.023038(18) 0.053257(12) 0.158728(15) 0.01878(6) Uani 1 1 d . . .
Au2 Au 0.028704(19) 0.136221(12) 0.349423(15) 0.01992(6) Uani 1 1 d . . .
P1 P 0.13250(12) 0.10050(9) 0.14072(10) 0.0176(3) Uani 1 1 d . . .
P2 P 0.20538(12) 0.12128(9) 0.35528(10) 0.0181(3) Uani 1 1 d . . .
C1 C -0.1674(4) 0.0089(3) 0.1642(3) 0.0177(13) Uani 1 1 d . . .
C2 C -0.2656(5) 0.0465(3) 0.1258(4) 0.0227(13) Uani 1 1 d . . .
C3 C -0.3636(5) 0.0178(3) 0.1298(4) 0.0250(14) Uani 1 1 d . . .
C4 C -0.3645(5) -0.0516(4) 0.1768(4) 0.0282(15) Uani 1 1 d . . .
C5 C -0.2673(5) -0.0906(3) 0.2176(4) 0.0260(15) Uani 1 1 d . . .
C6 C -0.1736(5) -0.0607(3) 0.2107(4) 0.0217(13) Uani 1 1 d . . .
F1 F -0.2702(3) 0.1147(2) 0.0790(2) 0.0348(9) Uani 1 1 d . . .
F2 F -0.4573(3) 0.0558(2) 0.0881(3) 0.0444(10) Uani 1 1 d . . .
F3 F -0.4584(3) -0.0803(2) 0.1825(3) 0.0430(10) Uani 1 1 d . . .
F4 F -0.2675(3) -0.15746(19) 0.2651(2) 0.0374(9) Uani 1 1 d . . .
F5 F -0.0811(3) -0.10214(19) 0.2517(2) 0.0299(8) Uani 1 1 d . . .
C11 C -0.1294(5) 0.1412(3) 0.3480(4) 0.0216(13) Uani 1 1 d . . .
C12 C -0.1972(5) 0.2061(4) 0.3159(4) 0.0257(14) Uani 1 1 d . . .
C13 C -0.3058(5) 0.2078(4) 0.3101(4) 0.0295(15) Uani 1 1 d . . .
C14 C -0.3514(5) 0.1412(4) 0.3331(4) 0.0286(15) Uani 1 1 d . . .
C15 C -0.2885(5) 0.0760(4) 0.3646(4) 0.0252(15) Uani 1 1 d . . .
C16 C -0.1809(5) 0.0777(3) 0.3719(4) 0.0225(14) Uani 1 1 d . . .
F6 F -0.1570(3) 0.27167(19) 0.2886(2) 0.0360(9) Uani 1 1 d . . .
F7 F -0.3663(3) 0.2726(2) 0.2805(2) 0.0439(10) Uani 1 1 d . . .
F8 F -0.4581(3) 0.1414(2) 0.3246(2) 0.0431(10) Uani 1 1 d . . .
F9 F -0.3355(3) 0.0112(2) 0.3861(2) 0.0418(10) Uani 1 1 d . . .
F10 F -0.1225(3) 0.01116(19) 0.4055(2) 0.0351(9) Uani 1 1 d . . .
C21 C 0.2490(5) 0.0201(3) 0.3823(3) 0.0195(13) Uani 1 1 d . . .
C22 C 0.3571(5) -0.0020(3) 0.4021(3) 0.0247(14) Uani 1 1 d . . .
H22 H 0.4093 0.0363 0.4044 0.030 Uiso 1 1 calc R . .
C23 C 0.3883(5) -0.0794(3) 0.4183(4) 0.0299(16) Uani 1 1 d . . .
H23 H 0.4610 -0.0936 0.4320 0.036 Uiso 1 1 calc R . .
C24 C 0.3098(5) -0.1364(4) 0.4140(4) 0.0304(16) Uani 1 1 d . . .
H24 H 0.3299 -0.1892 0.4237 0.036 Uiso 1 1 calc R . .
C25 C 0.2034(5) -0.1154(3) 0.3955(4) 0.0291(15) Uani 1 1 d . . .
H25 H 0.1516 -0.1538 0.3937 0.035 Uiso 1 1 calc R . .
C26 C 0.1717(5) -0.0369(3) 0.3794(3) 0.0229(14) Uani 1 1 d . . .
H26 H 0.0990 -0.0228 0.3666 0.027 Uiso 1 1 calc R . .
C31 C 0.3080(4) 0.1802(3) 0.4400(4) 0.0180(13) Uani 1 1 d . . .
C32 C 0.3782(5) 0.2313(3) 0.4174(4) 0.0239(14) Uani 1 1 d . . .
H32 H 0.3737 0.2369 0.3554 0.029 Uiso 1 1 calc R . .
C33 C 0.4544(5) 0.2742(3) 0.4840(4) 0.0246(14) Uani 1 1 d . . .
H33 H 0.5006 0.3085 0.4669 0.029 Uiso 1 1 calc R . .
C34 C 0.4625(5) 0.2664(3) 0.5757(4) 0.0253(14) Uani 1 1 d . . .
H34 H 0.5136 0.2957 0.6211 0.030 Uiso 1 1 calc R . .
C35 C 0.3937(5) 0.2145(3) 0.6001(4) 0.0259(14) Uani 1 1 d . . .
H35 H 0.4000 0.2081 0.6624 0.031 Uiso 1 1 calc R . .
C36 C 0.3160(4) 0.1723(3) 0.5327(4) 0.0221(14) Uani 1 1 d . . .
H36 H 0.2689 0.1387 0.5495 0.027 Uiso 1 1 calc R . .
C37 C 0.2303(4) 0.1426(3) 0.2465(3) 0.0209(13) Uani 1 1 d . . .
H37A H 0.3024 0.1233 0.2515 0.025 Uiso 1 1 calc R . .
H37B H 0.2310 0.1994 0.2391 0.025 Uiso 1 1 calc R . .
C38 C 0.2064(4) 0.0271(3) 0.0963(4) 0.0198(13) Uani 1 1 d . . .
H38 H 0.1561 0.0104 0.0359 0.024 Uiso 1 1 calc R . .
C39 C 0.2329(5) -0.0467(3) 0.1558(4) 0.0336(16) Uani 1 1 d . . .
H39A H 0.2559 -0.0877 0.1228 0.050 Uiso 1 1 calc R . .
H39B H 0.1692 -0.0637 0.1696 0.050 Uiso 1 1 calc R . .
H39C H 0.2903 -0.0355 0.2128 0.050 Uiso 1 1 calc R . .
C40 C 0.3062(5) 0.0598(4) 0.0771(4) 0.0370(17) Uani 1 1 d . . .
H40A H 0.3580 0.0781 0.1341 0.056 Uiso 1 1 calc R . .
H40B H 0.2849 0.1030 0.0340 0.056 Uiso 1 1 calc R . .
H40C H 0.3387 0.0191 0.0509 0.056 Uiso 1 1 calc R . .
C41 C 0.1056(5) 0.1835(3) 0.0602(4) 0.0229(14) Uani 1 1 d . . .
H41 H 0.1754 0.2079 0.0638 0.028 Uiso 1 1 calc R . .
C42 C 0.0364(5) 0.2446(3) 0.0878(4) 0.0351(17) Uani 1 1 d . . .
H42A H 0.0326 0.2917 0.0517 0.053 Uiso 1 1 calc R . .
H42B H 0.0684 0.2568 0.1527 0.053 Uiso 1 1 calc R . .
H42C H -0.0358 0.2241 0.0766 0.053 Uiso 1 1 calc R . .
C43 C 0.0492(5) 0.1575(3) -0.0397(4) 0.0335(16) Uani 1 1 d . . .
H43A H -0.0209 0.1356 -0.0451 0.050 Uiso 1 1 calc R . .
H43B H 0.0928 0.1183 -0.0566 0.050 Uiso 1 1 calc R . .
H43C H 0.0400 0.2022 -0.0804 0.050 Uiso 1 1 calc R . .

loop_
_atom_site_aniso_label
_atom_site_aniso_U_11
_atom_site_aniso_U_22
_atom_site_aniso_U_33
_atom_site_aniso_U_23
_atom_site_aniso_U_13
_atom_site_aniso_U_12
Au1 0.01491(12) 0.02252(13) 0.01927(12) -0.00153(10) 0.00606(9) -0.00347(10)
Au2 0.01633(12) 0.02271(13) 0.02034(12) -0.00320(10) 0.00545(9) 0.00180(10)
P1 0.0152(8) 0.0185(8) 0.0193(8) -0.0011(6) 0.0059(6) -0.0033(6)
P2 0.0161(8) 0.0202(8) 0.0176(8) -0.0036(6) 0.0047(6) -0.0015(6)
C1 0.015(3) 0.028(3) 0.013(3) -0.007(2) 0.007(2) -0.005(2)
C2 0.025(4) 0.022(3) 0.025(3) -0.004(3) 0.014(3) -0.001(3)
C3 0.013(3) 0.025(4) 0.040(4) -0.007(3) 0.013(3) 0.003(3)
C4 0.024(4) 0.028(4) 0.042(4) -0.010(3) 0.024(3) -0.008(3)
C5 0.041(4) 0.016(3) 0.026(3) -0.003(3) 0.018(3) -0.001(3)
C6 0.020(3) 0.025(3) 0.021(3) -0.004(3) 0.008(3) 0.000(3)
F1 0.027(2) 0.031(2) 0.046(2) 0.0095(18) 0.0127(18) 0.0025(17)
F2 0.020(2) 0.043(2) 0.069(3) 0.004(2) 0.014(2) 0.0082(18)
F3 0.022(2) 0.044(2) 0.070(3) -0.001(2) 0.025(2) -0.0095(18)
F4 0.040(2) 0.026(2) 0.053(2) 0.0077(18) 0.0251(19) -0.0037(18)
F5 0.024(2) 0.031(2) 0.035(2) 0.0070(16) 0.0095(16) 0.0032(16)
C11 0.025(3) 0.024(4) 0.014(3) -0.007(2) 0.005(2) -0.004(3)
C12 0.024(4) 0.026(4) 0.026(3) -0.005(3) 0.006(3) 0.001(3)
C13 0.019(4) 0.031(4) 0.032(4) -0.010(3) 0.000(3) 0.007(3)
C14 0.015(3) 0.047(5) 0.026(3) -0.011(3) 0.009(3) -0.003(3)
C15 0.030(4) 0.026(4) 0.024(3) -0.008(3) 0.015(3) -0.009(3)
C16 0.022(4) 0.028(4) 0.017(3) -0.005(3) 0.006(3) 0.005(3)
F6 0.028(2) 0.025(2) 0.049(2) 0.0027(17) 0.0040(18) -0.0005(17)
F7 0.025(2) 0.035(2) 0.063(3) -0.0050(19) 0.0024(19) 0.0142(18)
F8 0.014(2) 0.067(3) 0.047(2) -0.009(2) 0.0098(17) 0.0002(19)
F9 0.039(3) 0.048(3) 0.046(2) 0.0032(19) 0.025(2) -0.0063(19)
F10 0.038(2) 0.032(2) 0.038(2) 0.0054(17) 0.0164(18) 0.0063(18)
C21 0.021(3) 0.022(3) 0.015(3) -0.006(2) 0.004(2) -0.003(3)
C22 0.019(3) 0.030(4) 0.021(3) -0.005(3) 0.001(3) 0.001(3)
C23 0.024(4) 0.031(4) 0.031(4) -0.003(3) 0.003(3) 0.008(3)
C24 0.036(4) 0.021(4) 0.031(4) -0.004(3) 0.005(3) 0.011(3)
C25 0.039(4) 0.019(3) 0.032(4) -0.003(3) 0.016(3) -0.009(3)
C26 0.025(4) 0.028(4) 0.016(3) 0.000(3) 0.007(3) 0.000(3)
C31 0.013(3) 0.019(3) 0.020(3) -0.002(2) 0.004(2) 0.003(2)
C32 0.021(4) 0.024(4) 0.023(3) 0.002(3) 0.003(3) 0.001(3)
C33 0.020(3) 0.022(3) 0.029(3) -0.004(3) 0.004(3) -0.006(3)
C34 0.024(4) 0.018(3) 0.028(3) -0.009(3) 0.000(3) -0.003(3)
C35 0.026(4) 0.032(4) 0.021(3) -0.003(3) 0.008(3) 0.005(3)
C36 0.014(3) 0.026(4) 0.027(3) -0.001(3) 0.007(3) 0.000(2)
C37 0.020(3) 0.025(3) 0.016(3) -0.001(2) 0.004(2) -0.004(3)
C38 0.016(3) 0.028(3) 0.017(3) -0.006(2) 0.008(2) -0.004(3)
C39 0.037(4) 0.027(4) 0.033(4) -0.009(3) 0.005(3) 0.004(3)
C40 0.024(4) 0.047(4) 0.046(4) -0.019(3) 0.020(3) -0.003(3)
C41 0.024(4) 0.020(3) 0.024(3) 0.001(3) 0.006(3) -0.001(3)
C42 0.036(4) 0.024(4) 0.039(4) 0.004(3) 0.003(3) 0.002(3)
C43 0.047(5) 0.028(4) 0.022(3) 0.005(3) 0.007(3) 0.003(3)

loop_
_atom_type_symbol
_atom_type_description
_atom_type_scat_dispersion_real
_atom_type_scat_dispersion_imag
_atom_type_scat_source
C C 0.0033 0.0016 'International Tables Vol C Tables 4.2.6.8 and 6.1.1.4'
H H 0.0000 0.0000 'International Tables Vol C Tables 4.2.6.8 and 6.1.1.4'
F F 0.0171 0.0103 'International Tables Vol C Tables 4.2.6.8 and 6.1.1.4'
P P 0.1023 0.0942 'International Tables Vol C Tables 4.2.6.8 and 6.1.1.4'
Au Au -2.0133 8.8022 'International Tables Vol C Tables 4.2.6.8 and 6.1.1.4'

loop_
_geom_angle_atom_site_label_1
_geom_angle_atom_site_label_2
_geom_angle_atom_site_label_3
_geom_angle
_geom_angle_site_symmetry_1
_geom_angle_site_symmetry_3
_geom_angle_publ_flag
C1 Au1 P1 175.59(14) . . ?
C1 Au1 Au2 92.98(14) . . ?
P1 Au1 Au2 91.23(4) . . ?
C11 Au2 P2 175.70(16) . . ?
C11 Au2 Au1 95.54(14) . . ?
P2 Au2 Au1 84.03(4) . . ?
C41 P1 C38 106.6(3) . . ?
C41 P1 C37 102.5(2) . . ?
C38 P1 C37 106.9(3) . . ?
C41 P1 Au1 111.7(2) . . ?
C38 P1 Au1 113.46(18) . . ?
C37 P1 Au1 114.84(18) . . ?
C21 P2 C37 105.0(2) . . ?
C21 P2 C31 104.8(2) . . ?
C37 P2 C31 103.3(2) . . ?
C21 P2 Au2 110.51(19) . . ?
C37 P2 Au2 114.53(18) . . ?
C31 P2 Au2 117.54(18) . . ?
C2 C1 C6 114.2(5) . . ?
C2 C1 Au1 123.2(4) . . ?
C6 C1 Au1 122.5(4) . . ?
F1 C2 C1 119.9(5) . . ?
F1 C2 C3 116.2(5) . . ?
C1 C2 C3 123.9(6) . . ?
F2 C3 C4 119.8(5) . . ?
F2 C3 C2 121.1(5) . . ?
C4 C3 C2 119.1(6) . . ?
F3 C4 C3 120.2(6) . . ?
F3 C4 C5 121.0(6) . . ?
C3 C4 C5 118.8(5) . . ?
F4 C5 C6 121.0(6) . . ?
F4 C5 C4 119.0(6) . . ?
C6 C5 C4 120.0(6) . . ?
C5 C6 F5 117.1(5) . . ?
C5 C6 C1 124.0(6) . . ?
F5 C6 C1 118.9(5) . . ?
C16 C11 C12 113.8(6) . . ?
C16 C11 Au2 122.4(4) . . ?
C12 C11 Au2 123.6(4) . . ?
F6 C12 C13 116.8(5) . . ?
F6 C12 C11 119.7(5) . . ?
C13 C12 C11 123.5(6) . . ?
F7 C13 C14 120.4(6) . . ?
F7 C13 C12 120.8(6) . . ?
C14 C13 C12 118.8(6) . . ?
F8 C14 C15 120.9(6) . . ?
F8 C14 C13 119.2(6) . . ?
C15 C14 C13 119.9(6) . . ?
F9 C15 C16 122.0(6) . . ?
F9 C15 C14 118.7(6) . . ?
C16 C15 C14 119.3(6) . . ?
F10 C16 C15 116.3(5) . . ?
F10 C16 C11 119.1(5) . . ?
C15 C16 C11 124.6(6) . . ?
C26 C21 C22 119.4(5) . . ?
C26 C21 P2 118.9(5) . . ?
C22 C21 P2 121.6(4) . . ?
C23 C22 C21 121.0(6) . . ?
C22 C23 C24 119.2(6) . . ?
C25 C24 C23 120.4(6) . . ?
C24 C25 C26 120.5(6) . . ?
C21 C26 C25 119.5(6) . . ?
C32 C31 C36 118.5(5) . . ?
C32 C31 P2 124.0(4) . . ?
C36 C31 P2 117.6(4) . . ?
C33 C32 C31 121.7(6) . . ?
C34 C33 C32 120.0(6) . . ?
C33 C34 C35 119.3(5) . . ?
C36 C35 C34 120.5(5) . . ?
C35 C36 C31 120.0(5) . . ?
P2 C37 P1 116.2(3) . . ?
C39 C38 C40 111.9(5) . . ?
C39 C38 P1 112.7(4) . . ?
C40 C38 P1 113.9(4) . . ?
C42 C41 C43 109.7(5) . . ?
C42 C41 P1 110.0(4) . . ?
C43 C41 P1 111.9(4) . . ?

loop_
_geom_bond_atom_site_label_1
_geom_bond_atom_site_label_2
_geom_bond_distance
_geom_bond_site_symmetry_2
_geom_bond_publ_flag
Au1 C1 2.044(5) . ?
Au1 P1 2.2682(15) . ?
Au1 Au2 3.0926(3) . ?
Au2 C11 2.046(6) . ?
Au2 P2 2.2787(15) . ?
P1 C41 1.822(5) . ?
P1 C38 1.827(5) . ?
P1 C37 1.838(5) . ?
P2 C21 1.811(6) . ?
P2 C37 1.821(5) . ?
P2 C31 1.821(5) . ?
C1 C2 1.374(7) . ?
C1 C6 1.391(7) . ?
C2 F1 1.348(6) . ?
C2 C3 1.381(7) . ?
C3 F2 1.339(6) . ?
C3 C4 1.378(8) . ?
C4 F3 1.340(6) . ?
C4 C5 1.379(8) . ?
C5 F4 1.344(6) . ?
C5 C6 1.352(8) . ?
C6 F5 1.355(6) . ?
C11 C16 1.376(7) . ?
C11 C12 1.393(7) . ?
C12 F6 1.348(6) . ?
C12 C13 1.383(8) . ?
C13 F7 1.341(6) . ?
C13 C14 1.370(8) . ?
C14 F8 1.348(6) . ?
C14 C15 1.365(8) . ?
C15 F9 1.346(6) . ?
C15 C16 1.364(8) . ?
C16 F10 1.362(6) . ?
C21 C26 1.382(7) . ?
C21 C22 1.387(7) . ?
C22 C23 1.371(7) . ?
C23 C24 1.390(8) . ?
C24 C25 1.363(8) . ?
C25 C26 1.390(7) . ?
C31 C32 1.379(7) . ?
C31 C36 1.385(7) . ?
C32 C33 1.371(7) . ?
C33 C34 1.369(7) . ?
C34 C35 1.387(8) . ?
C35 C36 1.382(7) . ?
C38 C39 1.517(7) . ?
C38 C40 1.522(7) . ?
C41 C42 1.517(7) . ?
C41 C43 1.521(7) . ?

loop_
_geom_hbond_atom_site_label_D
_geom_hbond_atom_site_label_H
_geom_hbond_atom_site_label_A
_geom_hbond_distance_DH
_geom_hbond_distance_HA
_geom_hbond_distance_DA
_geom_hbond_angle_DHA
_geom_hbond_site_symmetry_A
C37 H37B F4 0.97 2.48 3.436(6) 169.9 2
C35 H35 F4 0.93 2.48 3.160(7) 130.5 3_556
C32 H32 F4 0.93 2.61 3.275(6) 128.7 2
C43 H43C Au2 0.96 2.93 3.852(6) 162.6 4_565
